data_1538009
loop_
_publ_author_name
'Fischer, R.X.'
'Schneider, H.'
'Schmuecker, M.'

_publ_section_title
;
 Crystal structure of Al-rich mullite
;
_journal_name_full 'American Mineralogist'
_journal_page_first 983
_journal_page_last 990
_journal_volume 79
_journal_year 1994
_chemical_formula_sum 'Al5.33 O9.33 Si0.67'
_chemical_name_systematic 'Al5.33 Si0.67 O9.33'
_space_group_IT_number 55
_symmetry_space_group_name_Hall '-P 2 2ab'
_symmetry_space_group_name_H-M 'P b a m'
_cell_angle_alpha 90
_cell_angle_beta 90
_cell_angle_gamma 90
_cell_formula_units_Z 3
_cell_length_a 23.2173
_cell_length_b 7.6108
_cell_length_c 2.918
_cell_volume 515.617
_citation_journal_id_ASTM AMMIAY
_cod_data_source_file Fischer_AMMIAY_1994_1375.cif
_cod_data_source_block Al5.33O9.33Si0.67
_cod_original_cell_volume 515.6171
_cod_database_code 1538009

loop_
_symmetry_equiv_pos_as_xyz
x,y,z
-x,-y,z
x+1/2,-y+1/2,-z
-x+1/2,y+1/2,-z
-x,-y,-z
x,y,-z
-x-1/2,y-1/2,z
x-1/2,-y-1/2,z

loop_
_atom_site_label
_atom_site_type_symbol
_atom_site_fract_x
_atom_site_fract_y
_atom_site_fract_z
_atom_site_occupancy
_atom_site_U_iso_or_equiv
Al2 Al+3 0.5 0 0 1 0.0
O6 O-2 0.7847 0.0791 0.5 1 0.0
Si2 Si+4 0.1174 0.6683 0.5 0.25 0.0
O4 O-2 0.118 0.0791 0.5 1 0.0
O2 O-2 0.5445 0.2164 0 1 0.0
O1 O-2 0.2112 0.2164 0 1 0.0
Si1 Si+4 0.216 0.3317 0.5 0.25 0.0
O3 O-2 0.8779 0.2164 0 1 0.0
Al3 Al+3 0.216 0.3317 0.5 0.75 0.0
Al4 Al+3 0.1174 0.6683 0.5 0.75 0.0
O5 O-2 0.4513 0.0791 0.5 1 0.0
Al5 Al+3 0.5863 0.2203 0.5 1 0.0
O7 O-2 0.1567 0.472 0.5 1 0.0
Al1 Al+3 0.1667 0 0 1 0.0
